data_4107988
loop_
_publ_author_name
'Tetsuro Murahashi'
'Yasuhiro Hashimoto'
'Koji Chiyoda'
'Mayu Fujimoto'
'Tomohito Uemura'
'Ryou Inoue'
'Sensuke Ogoshi'
'Hideo Kurosawa'

_publ_section_title
;
 Reductive Coupling of Metal Triangles in Sandwich Complexes
;
_journal_name_full 'Journal of the American Chemical Society'
_journal_page_first 8586
_journal_page_last 8587
_journal_paper_doi 10.1021/ja802624p
_journal_volume 130
_journal_year 2008
_chemical_formula_sum 'C38 H47 B2 F8 N5 Pd6'
_chemical_formula_weight 1385.83
_space_group_IT_number 15
_symmetry_cell_setting monoclinic
_symmetry_Int_Tables_number 15
_symmetry_space_group_name_Hall '-C 2yc'
_symmetry_space_group_name_H-M 'C 1 2/c 1'
_cell_angle_alpha 90
_cell_angle_beta 116.826(4)
_cell_angle_gamma 90
_cell_formula_units_Z 4
_cell_length_a 22.759(6)
_cell_length_b 18.556(5)
_cell_length_c 11.696(3)
_cell_measurement_reflns_used 2942
_cell_measurement_temperature 123.2
_cell_measurement_theta_max 27.4
_cell_measurement_theta_min 3.0
_cell_volume 4408(2)
_computing_cell_refinement PROCESS-AUTO
_computing_data_collection PROCESS-AUTO
_computing_data_reduction 'teXsan Ver. 1.11'
_computing_publication_material 'teXsan Ver. 1.11'
_computing_structure_refinement 'teXsan Ver. 1.10'
_computing_structure_solution 'DIRDIF94 (PATTY)'
_diffrn_detector_area_resol_mean 5.00
_diffrn_measured_fraction_theta_full 0.9938
_diffrn_measured_fraction_theta_max 0.9938
_diffrn_measurement_device_type 'Rigaku RAXIS-RAPID Imaging Plate'
_diffrn_measurement_method \w
_diffrn_radiation_type 'Mo K\a'
_diffrn_radiation_wavelength 0.7107
_diffrn_reflns_av_R_equivalents 0.054
_diffrn_reflns_limit_h_max 28
_diffrn_reflns_limit_h_min -29
_diffrn_reflns_limit_k_max 24
_diffrn_reflns_limit_k_min -23
_diffrn_reflns_limit_l_max 14
_diffrn_reflns_limit_l_min -15
_diffrn_reflns_number 19228
_diffrn_reflns_theta_full 27.46
_diffrn_reflns_theta_max 27.46
_exptl_absorpt_coefficient_mu 2.466
_exptl_absorpt_correction_type none
_exptl_crystal_colour deep
_exptl_crystal_density_diffrn 2.088
_exptl_crystal_description block
_exptl_crystal_size_max 0.300
_exptl_crystal_size_mid 0.100
_exptl_crystal_size_min 0.100
_refine_diff_density_max 2.14
_refine_diff_density_min -1.75
_refine_ls_extinction_method none
_refine_ls_goodness_of_fit_ref 2.237
_refine_ls_hydrogen_treatment noref
_refine_ls_number_parameters 320
_refine_ls_number_reflns 3651
_refine_ls_R_factor_gt 0.0675
_refine_ls_shift/su_max 2.1706
_refine_ls_structure_factor_coef F
_refine_ls_weighting_details 'w = 1/[\s^2^(Fo) + 0.00063|Fo|^2^]'
_refine_ls_weighting_scheme calc
_refine_ls_wR_factor_ref 0.0950
_reflns_number_gt 3651
_reflns_number_total 5016
_reflns_threshold_expression F^2^>3.0\s(F^2^)
_cod_data_source_file ja802624p-file007.cif
_cod_data_source_block chiyo
_cod_original_cell_volume 4407(2)
_cod_original_formula_sum 'C38 H47 B2 F8 N5 Pd6 '
_cod_database_code 4107988

loop_
_symmetry_equiv_pos_as_xyz
x,y,z
-x,y,1/2-z
-x,-y,-z
x,-y,1/2+z
1/2+x,1/2+y,z
1/2-x,1/2+y,1/2-z
1/2-x,1/2-y,-z
1/2+x,1/2-y,1/2+z

loop_
_atom_site_label
_atom_site_type_symbol
_atom_site_fract_x
_atom_site_fract_y
_atom_site_fract_z
_atom_site_U_iso_or_equiv
_atom_site_adp_type
_atom_site_occupancy
_atom_site_calc_flag
_atom_site_refinement_flags
Pd(1) Pd 0.06342(4) 0.09704(4) 0.28045(8) 0.0312(2) Uani 1.00 d .
Pd(2) Pd 0.19827(4) 0.08625(5) 0.35608(8) 0.0343(2) Uani 1.00 d .
Pd(3) Pd 0.15557(4) 0.18977(4) 0.46845(8) 0.0327(2) Uani 1.00 d .
F(1) F 0.478(2) 0.082(1) 0.660(3) 0.14(1) Uani 0.50 d P
F(2) F 0.5000 -0.0294(10) 0.7500 0.18(1) Uani 1.00 d S
F(3) F 0.406(2) 0.032(3) 0.689(3) 0.20(2) Uani 0.50 d P
F(4) F 0.500(1) 0.036(3) 0.646(3) 0.18(2) Uani 0.50 d P
F(5) F 0.900(1) 0.175(1) 0.669(2) 0.101(8) Uani 0.50 d P
F(6) F 0.986(1) 0.221(1) 0.828(2) 0.113(9) Uani 0.50 d P
F(7) F 0.997(1) 0.155(1) 0.683(2) 0.105(9) Uani 0.50 d P
F(8) F 0.943(2) 0.262(1) 0.620(2) 0.13(1) Uani 0.50 d P
N(1) N 0.2856(5) 0.0329(6) 0.356(1) 0.047(3) Uani 1.00 d .
N(2) N 0.1131(5) 0.2683(5) 0.5409(9) 0.039(3) Uani 1.00 d .
N(3) N 0.852(3) 0.243(2) 0.601(3) 0.17(2) Uani 0.50 d P
C(1) C 0.0453(5) 0.1879(5) 0.1446(9) 0.032(3) Uani 1.00 d .
C(2) C 0.0812(5) 0.1366(6) 0.115(1) 0.039(3) Uani 1.00 d .
C(3) C 0.1502(6) 0.1340(6) 0.153(1) 0.038(3) Uani 1.00 d .
C(4) C 0.2008(5) 0.1763(6) 0.2450(10) 0.033(3) Uani 1.00 d .
C(5) C 0.1960(6) 0.2329(6) 0.326(1) 0.041(3) Uani 1.00 d .
C(6) C 0.1388(6) 0.2670(6) 0.316(1) 0.039(3) Uani 1.00 d .
C(7) C 0.0709(6) 0.2596(5) 0.2022(10) 0.033(3) Uani 1.00 d .
C(8) C 0.0622(5) 0.0350(6) 0.440(1) 0.042(3) Uani 1.00 d .
C(9) C 0.1000(5) -0.0075(5) 0.390(1) 0.036(3) Uani 1.00 d .
C(10) C 0.1706(5) -0.0103(6) 0.437(1) 0.036(3) Uani 1.00 d .
C(11) C 0.2185(5) 0.0315(6) 0.534(1) 0.044(3) Uani 1.00 d .
C(12) C 0.2118(6) 0.0912(6) 0.603(1) 0.042(3) Uani 1.00 d .
C(13) C 0.1547(6) 0.1134(6) 0.610(1) 0.043(3) Uani 1.00 d .
C(14) C 0.0914(6) 0.0727(6) 0.564(1) 0.039(3) Uani 1.00 d .
C(15) C 0.3278(7) -0.0057(8) 0.385(2) 0.071(5) Uani 1.00 d .
C(16) C 0.3820(9) -0.056(1) 0.417(2) 0.120(8) Uani 1.00 d .
C(17) C 0.0888(7) 0.3110(7) 0.574(1) 0.049(4) Uani 1.00 d .
C(18) C 0.0609(9) 0.3671(8) 0.619(2) 0.079(6) Uani 1.00 d .
C(19) C 0.792(3) 0.354(3) 0.561(5) 0.04(1) Uiso 0.25 d P
C(21) C 0.809(3) 0.300(3) 0.548(5) 0.17(2) Uani 0.50 d P
C(23) C 0.791(4) 0.338(5) 0.478(8) 0.09(2) Uiso 0.25 d P
B(1) B 0.480(2) 0.035(2) 0.734(7) 0.08(2) Uani 0.50 d P
B(2) B 0.956(2) 0.206(2) 0.699(3) 0.050(9) Uani 0.50 d P
H(1) H 0.3774 -0.0972 0.4624 0.1419 Uiso 1.00 calc .
H(2) H 0.3833 -0.0744 0.3404 0.1419 Uiso 1.00 calc .
H(3) H 0.4230 -0.0336 0.4683 0.1419 Uiso 1.00 calc .
H(4) H 0.0951 0.3989 0.6791 0.0871 Uiso 1.00 calc .
H(5) H 0.0313 0.3955 0.5503 0.0871 Uiso 1.00 calc .
H(6) H 0.0380 0.3482 0.6650 0.0871 Uiso 1.00 calc .
H(7) H 0.0707 0.2892 0.1368 0.0403 Uiso 1.00 calc .
H(8) H 0.0389 0.2799 0.2285 0.0403 Uiso 1.00 calc .
H(9) H 0.0590 0.1057 0.5625 0.0482 Uiso 1.00 calc .
H(10) H 0.0980 0.0366 0.6281 0.0482 Uiso 1.00 calc .
H(11) H 0.0008 0.1735 0.1293 0.0507 Uiso 1.00 calc .
H(12) H 0.0556 0.0979 0.0651 0.0507 Uiso 1.00 calc .
H(13) H 0.1636 0.0972 0.1130 0.0507 Uiso 1.00 calc .
H(14) H 0.2447 0.1671 0.2528 0.0507 Uiso 1.00 calc .
H(15) H 0.2365 0.2501 0.3947 0.0507 Uiso 1.00 calc .
H(16) H 0.1424 0.2941 0.3914 0.0507 Uiso 1.00 calc .
H(17) H 0.0160 0.0378 0.3838 0.0507 Uiso 1.00 calc .
H(18) H 0.0754 -0.0374 0.3187 0.0507 Uiso 1.00 calc .
H(19) H 0.1852 -0.0467 0.3996 0.0507 Uiso 1.00 calc .
H(20) H 0.2626 0.0199 0.5454 0.0507 Uiso 1.00 calc .
H(21) H 0.2516 0.1181 0.6506 0.0507 Uiso 1.00 calc .
H(22) H 0.1571 0.1590 0.6526 0.0507 Uiso 1.00 calc .

loop_
_atom_site_aniso_label
_atom_site_aniso_U_11
_atom_site_aniso_U_22
_atom_site_aniso_U_33
_atom_site_aniso_U_12
_atom_site_aniso_U_13
_atom_site_aniso_U_23
Pd(1) 0.0234(4) 0.0254(4) 0.0355(5) -0.0010(3) 0.0052(4) 0.0027(3)
Pd(2) 0.0253(5) 0.0318(5) 0.0383(5) -0.0003(3) 0.0077(4) 0.0003(3)
Pd(3) 0.0308(5) 0.0294(5) 0.0321(4) -0.0040(3) 0.0091(4) -0.0003(3)
F(1) 0.22(4) 0.05(1) 0.14(2) 0.01(2) 0.07(3) 0.04(1)
F(2) 0.27(3) 0.06(1) 0.25(3) 0.0000 0.15(3) 0.0000
F(3) 0.14(3) 0.32(5) 0.11(2) 0.07(3) 0.03(2) -0.02(3)
F(4) 0.09(2) 0.38(7) 0.08(2) -0.03(3) 0.05(2) -0.05(3)
F(5) 0.13(2) 0.07(1) 0.12(2) -0.01(1) 0.07(2) 0.00(1)
F(6) 0.12(2) 0.14(2) 0.06(1) 0.05(2) 0.01(1) -0.01(1)
F(7) 0.09(1) 0.12(2) 0.14(2) -0.03(1) 0.08(2) -0.06(1)
F(8) 0.19(3) 0.08(2) 0.11(2) -0.08(2) 0.06(2) -0.01(1)
N(1) 0.027(5) 0.045(6) 0.062(7) 0.012(5) 0.015(5) 0.002(5)
N(2) 0.034(5) 0.042(6) 0.037(5) 0.001(5) 0.011(5) 0.003(4)
N(3) 0.31(7) 0.13(4) 0.05(2) -0.07(4) 0.05(3) 0.00(2)
C(1) 0.038(6) 0.029(6) 0.027(5) -0.003(5) 0.012(5) -0.001(4)
C(2) 0.032(6) 0.043(7) 0.032(6) -0.015(5) 0.006(5) -0.012(5)
C(3) 0.037(6) 0.032(6) 0.038(6) -0.009(5) 0.012(5) -0.001(5)
C(4) 0.032(6) 0.034(6) 0.032(5) 0.004(5) 0.013(5) 0.001(5)
C(5) 0.036(6) 0.038(6) 0.045(6) -0.017(5) 0.015(6) -0.011(5)
C(6) 0.055(8) 0.031(6) 0.031(6) -0.011(5) 0.018(6) -0.004(5)
C(7) 0.043(6) 0.027(5) 0.033(6) 0.005(5) 0.020(5) 0.006(4)
C(8) 0.019(5) 0.041(7) 0.053(7) 0.007(5) 0.005(5) 0.017(5)
C(9) 0.030(6) 0.024(5) 0.044(6) -0.005(4) 0.010(5) 0.006(5)
C(10) 0.030(6) 0.039(6) 0.037(6) 0.011(5) 0.013(5) 0.013(5)
C(11) 0.025(6) 0.041(7) 0.046(7) 0.004(5) -0.002(5) 0.021(6)
C(12) 0.036(7) 0.036(7) 0.040(6) -0.012(5) 0.004(6) 0.009(5)
C(13) 0.037(7) 0.035(6) 0.046(7) -0.010(5) 0.011(6) -0.004(5)
C(14) 0.026(6) 0.041(6) 0.041(6) 0.001(5) 0.008(5) 0.005(5)
C(15) 0.037(8) 0.056(9) 0.09(1) 0.009(7) 0.000(8) -0.016(8)
C(16) 0.05(1) 0.09(1) 0.19(2) 0.031(10) 0.03(1) -0.04(1)
C(17) 0.056(8) 0.042(7) 0.059(8) -0.003(6) 0.034(7) 0.004(6)
C(18) 0.09(1) 0.063(10) 0.12(1) 0.030(9) 0.08(1) 0.017(10)
C(21) 0.31(6) 0.12(4) 0.12(4) 0.11(4) 0.13(4) 0.08(3)
B(1) 0.09(4) 0.04(2) 0.09(4) 0.05(2) 0.04(4) 0.02(3)
B(2) 0.06(2) 0.05(2) 0.05(2) -0.02(2) 0.04(2) -0.02(1)

loop_
_atom_type_symbol
_atom_type_description
_atom_type_scat_dispersion_real
_atom_type_scat_dispersion_imag
_atom_type_scat_source
C C 0.003 0.002
;International Tables for Crystallography
(1992, Vol. C, Tables 4.2.6.8 and 6.1.1.1)
;
H H 0.000 0.000
;International Tables for Crystallography
(1992, Vol. C, Table 6.1.1.2)
;
B B 0.001 0.001
;International Tables for Crystallography
(1992, Vol. C, Tables 4.2.6.8 and 6.1.1.1)
;
F F 0.017 0.010
;International Tables for Crystallography
(1992, Vol. C, Tables 4.2.6.8 and 6.1.1.1)
;
N N 0.006 0.003
;International Tables for Crystallography
(1992, Vol. C, Tables 4.2.6.8 and 6.1.1.1)
;
Pd Pd -0.999 1.007
;International Tables for Crystallography
(1992, Vol. C, Tables 4.2.6.8 and 6.1.1.1)
;

loop_
_geom_angle_atom_site_label_1
_geom_angle_atom_site_label_2
_geom_angle_atom_site_label_3
_geom_angle
_geom_angle_site_symmetry_1
_geom_angle_site_symmetry_3
_geom_angle_publ_flag
Pd(1) Pd(1) Pd(2) 175.16(3) 2_555 . yes
Pd(1) Pd(1) Pd(3) 123.02(4) 2_555 . yes
Pd(1) Pd(1) C(1) 88.8(3) 2_555 . yes
Pd(1) Pd(1) C(2) 111.3(3) 2_555 . yes
Pd(1) Pd(1) C(8) 78.3(3) 2_555 . yes
Pd(1) Pd(1) C(9) 103.3(3) 2_555 . yes
Pd(2) Pd(1) Pd(3) 58.32(3) . . yes
Pd(2) Pd(1) C(1) 96.0(3) . . yes
Pd(2) Pd(1) C(2) 72.6(3) . . yes
Pd(2) Pd(1) C(8) 97.3(3) . . yes
Pd(2) Pd(1) C(9) 71.9(3) . . yes
Pd(3) Pd(1) C(1) 85.9(3) . . yes
Pd(3) Pd(1) C(2) 96.4(3) . . yes
Pd(3) Pd(1) C(8) 87.0(3) . . yes
Pd(3) Pd(1) C(9) 97.2(3) . . yes
C(1) Pd(1) C(2) 36.2(4) . . yes
C(1) Pd(1) C(8) 158.7(4) . . yes
C(1) Pd(1) C(9) 162.8(4) . . yes
C(2) Pd(1) C(8) 165.1(4) . . yes
C(2) Pd(1) C(9) 126.7(4) . . yes
C(8) Pd(1) C(9) 38.3(4) . . yes
Pd(1) Pd(2) Pd(3) 61.62(3) . . yes
Pd(1) Pd(2) N(1) 152.6(3) . . yes
Pd(1) Pd(2) C(3) 72.6(3) . . yes
Pd(1) Pd(2) C(4) 94.5(3) . . yes
Pd(1) Pd(2) C(10) 73.3(3) . . yes
Pd(1) Pd(2) C(11) 93.7(3) . . yes
Pd(3) Pd(2) N(1) 145.5(3) . . yes
Pd(3) Pd(2) C(3) 96.8(3) . . yes
Pd(3) Pd(2) C(4) 81.7(3) . . yes
Pd(3) Pd(2) C(10) 97.4(3) . . yes
Pd(3) Pd(2) C(11) 80.6(3) . . yes
N(1) Pd(2) C(3) 100.3(4) . . yes
N(1) Pd(2) C(4) 94.5(4) . . yes
N(1) Pd(2) C(10) 93.8(4) . . yes
N(1) Pd(2) C(11) 89.4(4) . . yes
C(3) Pd(2) C(4) 36.8(4) . . yes
C(3) Pd(2) C(10) 130.6(4) . . yes
C(3) Pd(2) C(11) 165.4(4) . . yes
C(4) Pd(2) C(10) 166.3(4) . . yes
C(4) Pd(2) C(11) 154.0(4) . . yes
C(10) Pd(2) C(11) 36.9(4) . . yes
Pd(1) Pd(3) Pd(2) 60.06(3) . . yes
Pd(1) Pd(3) N(2) 114.6(3) . . yes
Pd(1) Pd(3) C(5) 92.5(3) . . yes
Pd(1) Pd(3) C(6) 88.2(3) . . yes
Pd(1) Pd(3) C(12) 92.0(3) . . yes
Pd(1) Pd(3) C(13) 86.4(3) . . yes
Pd(2) Pd(3) N(2) 174.4(3) . . yes
Pd(2) Pd(3) C(5) 64.3(3) . . yes
Pd(2) Pd(3) C(6) 92.1(3) . . yes
Pd(2) Pd(3) C(12) 64.9(3) . . yes
Pd(2) Pd(3) C(13) 92.0(3) . . yes
N(2) Pd(3) C(5) 116.0(4) . . yes
N(2) Pd(3) C(6) 86.1(4) . . yes
N(2) Pd(3) C(12) 118.1(4) . . yes
N(2) Pd(3) C(13) 89.0(4) . . yes
C(5) Pd(3) C(6) 35.5(4) . . yes
C(5) Pd(3) C(12) 117.4(4) . . yes
C(5) Pd(3) C(13) 152.6(5) . . yes
C(6) Pd(3) C(12) 152.8(5) . . yes
C(6) Pd(3) C(13) 170.5(5) . . yes
C(12) Pd(3) C(13) 35.5(4) . . yes
F(4) F(1) B(1) 69(3) . . yes
F(4) F(1) B(1) 57(3) . 2_656 yes
B(1) F(1) B(1) 33(3) . 2_656 yes
F(4) F(2) F(4) 90(2) . 2_656 yes
F(4) F(2) B(1) 48(3) . . yes
F(4) F(2) B(1) 47(3) . 2_656 yes
F(4) F(2) B(1) 47(3) 2_656 . yes
F(4) F(2) B(1) 48(3) 2_656 2_656 yes
B(1) F(2) B(1) 37(3) . 2_656 yes
F(1) F(4) F(2) 108(2) . . yes
F(1) F(4) B(1) 61(2) . . yes
F(1) F(4) B(1) 78(3) . 2_656 yes
F(2) F(4) B(1) 47(2) . . yes
F(2) F(4) B(1) 47(2) . 2_656 yes
B(1) F(4) B(1) 37(3) . 2_656 yes
N(3) F(5) B(2) 98(2) . . yes
F(7) F(6) F(8) 100(1) 2_756 2_756 yes
F(7) F(6) B(2) 73(2) 2_756 . yes
F(7) F(6) B(2) 58(1) 2_756 2_756 yes
F(8) F(6) B(2) 113(2) 2_756 . yes
F(8) F(6) B(2) 49(1) 2_756 2_756 yes
B(2) F(6) B(2) 76(2) . 2_756 yes
F(6) F(7) F(7) 102(1) 2_756 2_756 yes
F(6) F(7) B(2) 68(2) 2_756 . yes
F(6) F(7) B(2) 55(1) 2_756 2_756 yes
F(7) F(7) B(2) 67(1) 2_756 . yes
F(7) F(7) B(2) 52(1) 2_756 2_756 yes
B(2) F(7) B(2) 73(2) . 2_756 yes
F(6) F(8) B(2) 59(2) 2_756 . yes
Pd(2) N(1) C(15) 158(1) . . yes
Pd(3) N(2) C(17) 177(1) . . yes
F(5) N(3) C(21) 176(4) . . yes
Pd(1) C(1) C(2) 73.7(6) . . yes
Pd(1) C(1) C(7) 116.5(7) . . yes
C(2) C(1) C(7) 124.7(10) . . yes
Pd(1) C(2) C(1) 70.1(6) . . yes
Pd(1) C(2) C(3) 108.4(8) . . yes
C(1) C(2) C(3) 129.0(10) . . yes
Pd(2) C(3) C(2) 106.3(8) . . yes
Pd(2) C(3) C(4) 65.4(6) . . yes
C(2) C(3) C(4) 128(1) . . yes
Pd(2) C(4) C(3) 77.9(7) . . yes
Pd(2) C(4) C(5) 98.1(7) . . yes
C(3) C(4) C(5) 128(1) . . yes
Pd(3) C(5) C(4) 112.3(7) . . yes
Pd(3) C(5) C(6) 64.5(6) . . yes
C(4) C(5) C(6) 127(1) . . yes
Pd(3) C(6) C(5) 79.9(7) . . yes
Pd(3) C(6) C(7) 112.9(7) . . yes
C(5) C(6) C(7) 124.6(9) . . yes
C(1) C(7) C(6) 120.8(9) . . yes
Pd(1) C(8) C(9) 73.2(6) . . yes
Pd(1) C(8) C(14) 114.5(8) . . yes
C(9) C(8) C(14) 124.1(9) . . yes
Pd(1) C(9) C(8) 68.5(6) . . yes
Pd(1) C(9) C(10) 107.9(7) . . yes
C(8) C(9) C(10) 128(1) . . yes
Pd(2) C(10) C(9) 106.6(7) . . yes
Pd(2) C(10) C(11) 68.5(6) . . yes
C(9) C(10) C(11) 128(1) . . yes
Pd(2) C(11) C(10) 74.7(7) . . yes
Pd(2) C(11) C(12) 98.5(7) . . yes
C(10) C(11) C(12) 130(1) . . yes
Pd(3) C(12) C(11) 112.9(8) . . yes
Pd(3) C(12) C(13) 65.0(7) . . yes
C(11) C(12) C(13) 127(1) . . yes
Pd(3) C(13) C(12) 79.5(7) . . yes
Pd(3) C(13) C(14) 113.1(8) . . yes
C(12) C(13) C(14) 126(1) . . yes
C(8) C(14) C(13) 121(1) . . yes
N(1) C(15) C(16) 177(1) . . yes
N(2) C(17) C(18) 177(1) . . yes
C(21) C(19) C(23) 57(5) . . yes
N(3) C(21) C(19) 147(6) . . yes
N(3) C(21) C(23) 147(7) . . yes
C(19) C(21) C(23) 55(5) . . yes
C(19) C(23) C(21) 66(6) . . yes
F(1) B(1) F(1) 88(3) . 2_656 yes
F(1) B(1) F(2) 132(5) . . yes
F(1) B(1) F(3) 95(3) . . yes
F(1) B(1) F(4) 49(3) . . yes
F(1) B(1) F(4) 131(5) . 2_656 yes
F(1) B(1) B(1) 90(7) . 2_656 yes
F(1) B(1) F(2) 112(3) 2_656 . yes
F(1) B(1) F(3) 121(4) 2_656 . yes
F(1) B(1) F(4) 109(3) 2_656 . yes
F(1) B(1) F(4) 44(2) 2_656 2_656 yes
F(1) B(1) B(1) 55(6) 2_656 2_656 yes
F(2) B(1) F(3) 106(3) . . yes
F(2) B(1) F(4) 83(3) . . yes
F(2) B(1) F(4) 85(4) . 2_656 yes
F(2) B(1) B(1) 71(1) . 2_656 yes
F(3) B(1) F(4) 117(4) . . yes
F(3) B(1) F(4) 100(4) . 2_656 yes
F(3) B(1) B(1) 173(12) . 2_656 yes
F(4) B(1) F(4) 142(3) . 2_656 yes
F(4) B(1) B(1) 69(8) . 2_656 yes
F(4) B(1) B(1) 73(9) 2_656 2_656 yes
F(5) B(2) F(6) 107(2) . . yes
F(5) B(2) F(6) 151(2) . 2_756 yes
F(5) B(2) F(7) 107(2) . . yes
F(5) B(2) F(7) 98(2) . 2_756 yes
F(5) B(2) F(8) 105(2) . . yes
F(5) B(2) B(2) 146(2) . 2_756 yes
F(6) B(2) F(6) 98(2) . 2_756 yes
F(6) B(2) F(7) 105(2) . . yes
F(6) B(2) F(7) 51(1) . 2_756 yes
F(6) B(2) F(8) 116(2) . . yes
F(6) B(2) B(2) 55(1) . 2_756 yes
F(6) B(2) F(7) 53(1) 2_756 . yes
F(6) B(2) F(7) 89(2) 2_756 2_756 yes
F(6) B(2) F(8) 70(2) 2_756 . yes
F(6) B(2) B(2) 48(1) 2_756 2_756 yes
F(7) B(2) F(7) 60(2) . 2_756 yes
F(7) B(2) F(8) 113(2) . . yes
F(7) B(2) B(2) 59(1) . 2_756 yes
F(7) B(2) F(8) 155(2) 2_756 . yes
F(7) B(2) B(2) 47(1) 2_756 2_756 yes
F(8) B(2) B(2) 107(2) . 2_756 yes

loop_
_geom_bond_atom_site_label_1
_geom_bond_atom_site_label_2
_geom_bond_distance
_geom_bond_site_symmetry_2
_geom_bond_publ_flag
Pd(1) Pd(1) 2.643(2) 2_555 yes
Pd(1) Pd(2) 2.791(1) . yes
Pd(1) Pd(3) 2.834(1) . yes
Pd(1) C(1) 2.224(10) . yes
Pd(1) C(2) 2.27(1) . yes
Pd(1) C(8) 2.20(1) . yes
Pd(1) C(9) 2.27(1) . yes
Pd(2) Pd(3) 2.741(1) . yes
Pd(2) N(1) 2.223(9) . yes
Pd(2) C(3) 2.29(1) . yes
Pd(2) C(4) 2.13(1) . yes
Pd(2) C(10) 2.25(1) . yes
Pd(2) C(11) 2.17(1) . yes
Pd(3) N(2) 2.12(1) . yes
Pd(3) C(5) 2.38(1) . yes
Pd(3) C(6) 2.18(1) . yes
Pd(3) C(12) 2.37(1) . yes
Pd(3) C(13) 2.19(1) . yes
F(1) F(4) 1.05(4) . yes
F(1) B(1) 1.22(6) . yes
F(1) B(1) 1.47(6) 2_656 yes
F(2) F(4) 1.71(5) . yes
F(2) F(4) 1.71(5) 2_656 yes
F(2) B(1) 1.27(3) . yes
F(2) B(1) 1.27(3) 2_656 yes
F(3) B(1) 1.52(5) . yes
F(4) B(1) 1.30(7) . yes
F(4) B(1) 1.26(7) 2_656 yes
F(5) N(3) 1.63(6) . yes
F(5) B(2) 1.31(4) . yes
F(6) F(7) 1.31(3) 2_756 yes
F(6) F(8) 1.65(4) 2_756 yes
F(6) B(2) 1.38(3) . yes
F(6) B(2) 1.51(4) 2_756 yes
F(7) F(7) 1.51(4) 2_756 yes
F(7) B(2) 1.39(4) . yes
F(7) B(2) 1.61(4) 2_756 yes
F(8) B(2) 1.34(4) . yes
N(1) C(15) 1.12(2) . yes
N(2) C(17) 1.13(2) . yes
N(3) C(21) 1.37(7) . yes
C(1) C(2) 1.40(2) . yes
C(1) C(7) 1.49(1) . yes
C(2) C(3) 1.43(2) . yes
C(3) C(4) 1.41(2) . yes
C(4) C(5) 1.45(2) . yes
C(5) C(6) 1.41(2) . yes
C(6) C(7) 1.52(2) . yes
C(8) C(9) 1.47(2) . yes
C(8) C(14) 1.47(2) . yes
C(9) C(10) 1.44(2) . yes
C(10) C(11) 1.40(2) . yes
C(11) C(12) 1.42(2) . yes
C(12) C(13) 1.40(2) . yes
C(13) C(14) 1.50(2) . yes
C(15) C(16) 1.46(2) . yes
C(17) C(18) 1.43(2) . yes
C(19) C(21) 1.12(6) . yes
C(19) C(23) 1.00(8) . yes
C(21) C(23) 1.02(9) . yes
B(1) B(1) 0.82(8) 2_656 yes
B(2) B(2) 1.79(7) 2_756 yes

loop_
_geom_contact_atom_site_label_1
_geom_contact_atom_site_label_2
_geom_contact_distance
_geom_contact_site_symmetry_2
Pd(1) Pd(1) 2.643(2) 2_555
Pd(1) Pd(2) 2.791(1) .
Pd(1) Pd(3) 2.834(1) .
Pd(2) Pd(3) 2.741(1) .
Pd(3) C(5) 3.45(1) 7_556
F(1) C(18) 3.11(3) 7_556
F(1) C(17) 3.15(3) 7_556
F(1) C(7) 3.52(3) 8_555
F(2) C(18) 3.14(2) 5_545
F(2) C(18) 3.14(2) 6_546
F(3) C(16) 2.99(4) 4_555
F(3) C(15) 3.25(3) .
F(3) C(16) 3.39(4) .
F(3) C(15) 3.51(4) 4_555
F(4) C(16) 3.11(3) 3_656
F(4) C(16) 3.29(4) .
F(4) C(18) 3.31(5) 7_556
F(4) C(18) 3.49(5) 5_545
F(5) C(9) 3.18(2) 3_656
F(5) C(10) 3.41(2) 3_656
F(5) C(3) 3.49(3) 2_655
F(5) C(13) 3.52(2) 2_656
F(5) C(14) 3.58(3) 2_656
F(6) C(17) 2.95(2) 2_656
F(6) C(18) 3.07(3) 2_656
F(6) N(2) 3.36(3) 2_656
F(6) C(1) 3.38(2) 1_656
F(6) C(2) 3.45(2) 1_656
F(7) C(2) 3.14(3) 2_655
F(7) C(9) 3.38(2) 3_656
F(7) C(14) 3.40(2) 1_655
F(7) C(1) 3.56(3) 2_655
F(8) C(18) 3.32(3) 1_655
F(8) C(2) 3.45(3) 2_655
F(8) C(1) 3.51(3) 2_655
N(1) C(12) 3.52(2) 4_554
N(1) C(11) 3.57(2) 4_554
N(3) C(23) 3.3(1) 7_656
N(3) C(21) 3.36(8) 7_656
N(3) C(19) 3.46(7) 7_656
N(3) C(3) 3.58(4) 2_655
C(3) C(10) 3.60(2) 4_554
C(10) C(19) 3.53(5) 5_445
C(12) C(15) 3.54(2) 4_555
C(15) C(23) 3.33(9) 5_445
C(16) C(23) 3.16(9) 5_445
C(16) C(19) 3.59(5) 5_445
C(19) C(21) 3.53(8) 7_656
C(21) C(21) 3.0(1) 7_656
C(21) C(23) 3.35(10) 7_656

loop_
_geom_torsion_atom_site_label_1
_geom_torsion_atom_site_label_2
_geom_torsion_atom_site_label_3
_geom_torsion_atom_site_label_4
_geom_torsion
_geom_torsion_site_symmetry_2
_geom_torsion_site_symmetry_3
_geom_torsion_site_symmetry_4
_geom_torsion_publ_flag
Pd(1) Pd(1) C(1) C(2) -130.1(6) 2_555 2_555 2_555 yes
Pd(1) Pd(1) C(1) C(7) 108.8(8) 2_555 2_555 2_555 yes
Pd(1) Pd(1) C(2) C(1) 55.2(6) 2_555 2_555 2_555 yes
Pd(1) Pd(1) C(2) C(3) -179.0(7) 2_555 2_555 2_555 yes
Pd(1) Pd(1) C(8) C(9) 129.8(6) 2_555 2_555 2_555 yes
Pd(1) Pd(1) C(8) C(14) -109.8(8) 2_555 2_555 2_555 yes
Pd(1) Pd(1) C(9) C(8) -50.7(6) 2_555 2_555 2_555 yes
Pd(1) Pd(1) C(9) C(10) -175.5(7) 2_555 2_555 2_555 yes
Pd(1) Pd(2) Pd(3) N(2) -15(2) . . . yes
Pd(1) Pd(2) Pd(3) C(5) -109.5(3) . . . yes
Pd(1) Pd(2) Pd(3) C(6) -86.7(3) . . . yes
Pd(1) Pd(2) Pd(3) C(12) 108.3(3) . . . yes
Pd(1) Pd(2) Pd(3) C(13) 84.7(3) . . . yes
Pd(1) Pd(2) N(1) C(15) -85(3) . . . yes
Pd(1) Pd(2) C(3) C(2) -2.0(7) . . . yes
Pd(1) Pd(2) C(3) C(4) 123.7(7) . . . yes
Pd(1) Pd(2) C(4) C(3) -52.8(6) . . . yes
Pd(1) Pd(2) C(4) C(5) 75.2(7) . . . yes
Pd(1) Pd(2) C(10) C(9) 4.2(7) . . . yes
Pd(1) Pd(2) C(10) C(11) -120.8(7) . . . yes
Pd(1) Pd(2) C(11) C(10) 55.6(6) . . . yes
Pd(1) Pd(2) C(11) C(12) -74.1(7) . . . yes
Pd(1) Pd(3) Pd(2) N(1) -174.4(5) . . . yes
Pd(1) Pd(3) Pd(2) C(3) 66.1(3) . . . yes
Pd(1) Pd(3) Pd(2) C(4) 99.7(3) . . . yes
Pd(1) Pd(3) Pd(2) C(10) -66.5(3) . . . yes
Pd(1) Pd(3) Pd(2) C(11) -99.5(3) . . . yes
Pd(1) Pd(3) N(2) C(17) -51(19) . . . yes
Pd(1) Pd(3) C(5) C(4) -39.3(8) . . . yes
Pd(1) Pd(3) C(5) C(6) 83.4(6) . . . yes
Pd(1) Pd(3) C(6) C(5) -96.9(6) . . . yes
Pd(1) Pd(3) C(6) C(7) 26.5(7) . . . yes
Pd(1) Pd(3) C(12) C(11) 40.8(8) . . . yes
Pd(1) Pd(3) C(12) C(13) -81.0(6) . . . yes
Pd(1) Pd(3) C(13) C(12) 98.5(6) . . . yes
Pd(1) Pd(3) C(13) C(14) -27.3(8) . . . yes
Pd(1) C(1) C(2) C(3) -97(1) . . . yes
Pd(1) C(1) C(7) C(6) 41(1) . . . yes
Pd(1) C(2) C(1) C(7) 111.3(10) . . . yes
Pd(1) C(2) C(3) Pd(2) 2.5(8) . . . yes
Pd(1) C(2) C(3) C(4) -68(1) . . . yes
Pd(1) C(8) C(9) C(10) 96(1) . . . yes
Pd(1) C(8) C(14) C(13) -43(1) . . . yes
Pd(1) C(9) C(8) C(14) -108(1) . . . yes
Pd(1) C(9) C(10) Pd(2) -5.2(8) . . . yes
Pd(1) C(9) C(10) C(11) 70(1) . . . yes
Pd(2) Pd(1) Pd(1) Pd(2) -63(1) . 2_555 2_555 yes
Pd(2) Pd(1) Pd(1) Pd(3) -168.2(5) . 2_555 2_555 yes
Pd(2) Pd(1) Pd(1) C(1) 107.5(6) . 2_555 2_555 yes
Pd(2) Pd(1) Pd(1) C(2) 78.5(6) . 2_555 2_555 yes
Pd(2) Pd(1) Pd(1) C(8) -89.6(7) . 2_555 2_555 yes
Pd(2) Pd(1) Pd(1) C(9) -60.2(6) . 2_555 2_555 yes
Pd(2) Pd(1) Pd(3) N(2) 178.4(3) . . . yes
Pd(2) Pd(1) Pd(3) C(5) 58.2(3) . . . yes
Pd(2) Pd(1) Pd(3) C(6) 93.5(3) . . . yes
Pd(2) Pd(1) Pd(3) C(12) -59.3(3) . . . yes
Pd(2) Pd(1) Pd(3) C(13) -94.4(3) . . . yes
Pd(2) Pd(1) C(1) C(2) 49.2(6) . . . yes
Pd(2) Pd(1) C(1) C(7) -72.0(8) . . . yes
Pd(2) Pd(1) C(2) C(1) -127.9(6) . . . yes
Pd(2) Pd(1) C(2) C(3) -2.1(7) . . . yes
Pd(2) Pd(1) C(8) C(9) -48.1(6) . . . yes
Pd(2) Pd(1) C(8) C(14) 72.3(8) . . . yes
Pd(2) Pd(1) C(9) C(8) 129.0(6) . . . yes
Pd(2) Pd(1) C(9) C(10) 4.2(7) . . . yes
Pd(2) Pd(3) Pd(1) C(1) -99.6(3) . . . yes
Pd(2) Pd(3) Pd(1) C(2) -64.9(3) . . . yes
Pd(2) Pd(3) Pd(1) C(8) 100.5(3) . . . yes
Pd(2) Pd(3) Pd(1) C(9) 63.4(3) . . . yes
Pd(2) Pd(3) N(2) C(17) -37(21) . . . yes
Pd(2) Pd(3) C(5) C(4) 15.6(7) . . . yes
Pd(2) Pd(3) C(5) C(6) 138.2(7) . . . yes
Pd(2) Pd(3) C(6) C(5) -36.9(6) . . . yes
Pd(2) Pd(3) C(6) C(7) 86.5(7) . . . yes
Pd(2) Pd(3) C(12) C(11) -14.6(7) . . . yes
Pd(2) Pd(3) C(12) C(13) -136.4(7) . . . yes
Pd(2) Pd(3) C(13) C(12) 38.7(6) . . . yes
Pd(2) Pd(3) C(13) C(14) -87.1(8) . . . yes
Pd(2) N(1) C(15) C(16) 142(35) . . . yes
Pd(2) C(3) C(2) C(1) 81(1) . . . yes
Pd(2) C(3) C(4) C(5) -90(1) . . . yes
Pd(2) C(4) C(3) C(2) 91(1) . . . yes
Pd(2) C(4) C(5) Pd(3) -18.3(8) . . . yes
Pd(2) C(4) C(5) C(6) -92(1) . . . yes
Pd(2) C(10) C(9) C(8) -81(1) . . . yes
Pd(2) C(10) C(11) C(12) 88(1) . . . yes
Pd(2) C(11) C(10) C(9) -94(1) . . . yes
Pd(2) C(11) C(12) Pd(3) 17.0(8) . . . yes
Pd(2) C(11) C(12) C(13) 92(1) . . . yes
Pd(3) Pd(1) Pd(1) Pd(3) 87.22(8) . 2_555 2_555 yes
Pd(3) Pd(1) Pd(1) C(1) 2.9(3) . 2_555 2_555 yes
Pd(3) Pd(1) Pd(1) C(2) -26.1(3) . 2_555 2_555 yes
Pd(3) Pd(1) Pd(1) C(8) 165.8(3) . 2_555 2_555 yes
Pd(3) Pd(1) Pd(1) C(9) -164.8(3) . 2_555 2_555 yes
Pd(3) Pd(1) Pd(2) N(1) 173.2(6) . . . yes
Pd(3) Pd(1) Pd(2) C(3) -108.0(3) . . . yes
Pd(3) Pd(1) Pd(2) C(4) -78.1(3) . . . yes
Pd(3) Pd(1) Pd(2) C(10) 108.3(3) . . . yes
Pd(3) Pd(1) Pd(2) C(11) 77.2(3) . . . yes
Pd(3) Pd(1) C(1) C(2) 106.7(6) . . . yes
Pd(3) Pd(1) C(1) C(7) -14.4(8) . . . yes
Pd(3) Pd(1) C(2) C(1) -74.0(6) . . . yes
Pd(3) Pd(1) C(2) C(3) 51.8(8) . . . yes
Pd(3) Pd(1) C(8) C(9) -105.6(6) . . . yes
Pd(3) Pd(1) C(8) C(14) 14.8(8) . . . yes
Pd(3) Pd(1) C(9) C(8) 75.8(6) . . . yes
Pd(3) Pd(1) C(9) C(10) -49.0(8) . . . yes
Pd(3) Pd(2) Pd(1) C(1) 81.4(3) . . . yes
Pd(3) Pd(2) Pd(1) C(2) 109.3(3) . . . yes
Pd(3) Pd(2) Pd(1) C(8) -81.9(3) . . . yes
Pd(3) Pd(2) Pd(1) C(9) -111.0(3) . . . yes
Pd(3) Pd(2) N(1) C(15) 83(3) . . . yes
Pd(3) Pd(2) C(3) C(2) -59.4(7) . . . yes
Pd(3) Pd(2) C(3) C(4) 66.3(6) . . . yes
Pd(3) Pd(2) C(4) C(3) -113.2(7) . . . yes
Pd(3) Pd(2) C(4) C(5) 14.8(6) . . . yes
Pd(3) Pd(2) C(10) C(9) 61.6(8) . . . yes
Pd(3) Pd(2) C(10) C(11) -63.4(7) . . . yes
Pd(3) Pd(2) C(11) C(10) 116.0(7) . . . yes
Pd(3) Pd(2) C(11) C(12) -13.6(7) . . . yes
Pd(3) N(2) C(17) C(18) -110(31) . . . yes
Pd(3) C(5) C(4) C(3) 62(1) . . . yes
Pd(3) C(5) C(6) C(7) -110(1) . . . yes
Pd(3) C(6) C(5) C(4) 99(1) . . . yes
Pd(3) C(6) C(7) C(1) -48(1) . . . yes
Pd(3) C(12) C(11) C(10) -60(1) . . . yes
Pd(3) C(12) C(13) C(14) 111(1) . . . yes
Pd(3) C(13) C(12) C(11) -100(1) . . . yes
Pd(3) C(13) C(14) C(8) 51(1) . . . yes
F(1) F(4) F(2) F(4) -27(3) . . 2_656 yes
F(1) F(4) F(2) B(1) -1(4) . . . yes
F(1) F(4) F(2) B(1) -53(4) . . 2_656 yes
F(1) F(4) B(1) F(2) 178(4) . . . yes
F(1) F(4) B(1) F(3) 73(4) . . . yes
F(1) F(4) B(1) F(4) -108(9) . . 2_656 yes
F(1) F(4) B(1) B(1) -109(3) . . 2_656 yes
F(1) F(4) B(1) F(2) 129(3) . 2_656 . yes
F(1) F(4) B(1) F(3) -125(3) . 2_656 2_656 yes
F(1) F(4) B(1) F(4) 56(10) . 2_656 2_656 yes
F(1) F(4) B(1) B(1) 57(2) . 2_656 . yes
F(1) B(1) F(1) F(4) 166(5) . 2_656 2_656 yes
F(1) B(1) F(1) B(1) -91(9) . 2_656 2_656 yes
F(1) B(1) F(2) F(4) 1(4) . . . yes
F(1) B(1) F(2) F(4) 146(7) . . 2_656 yes
F(1) B(1) F(2) B(1) 71(8) . . 2_656 yes
F(1) B(1) F(4) F(2) -178(4) . . . yes
F(1) B(1) F(4) B(1) 109(3) . . 2_656 yes
F(1) B(1) F(4) F(2) -147(6) . 2_656 . yes
F(1) B(1) F(4) B(1) -75(5) . 2_656 2_656 yes
F(1) B(1) B(1) F(1) 88(6) . 2_656 2_656 yes
F(1) B(1) B(1) F(2) -135(3) . 2_656 . yes
F(1) B(1) B(1) F(3) -68(42) . 2_656 2_656 yes
F(1) B(1) B(1) F(4) -45(3) . 2_656 . yes
F(1) B(1) B(1) F(4) 133(5) . 2_656 2_656 yes
F(1) B(1) F(1) F(4) 117(4) 2_656 2_656 2_656 yes
F(1) B(1) F(1) B(1) 55(6) 2_656 2_656 . yes
F(1) B(1) F(2) F(4) 35(3) 2_656 . . yes
F(1) B(1) F(2) F(4) -108(4) 2_656 . 2_656 yes
F(1) B(1) F(2) B(1) -38(6) 2_656 . . yes
F(1) B(1) F(4) F(2) -129(3) 2_656 . . yes
F(1) B(1) F(4) B(1) -57(2) 2_656 . . yes
F(1) B(1) F(4) F(2) 111(3) 2_656 2_656 . yes
F(1) B(1) F(4) B(1) 39(3) 2_656 2_656 . yes
F(1) B(1) B(1) F(1) -88(6) 2_656 . 2_656 yes
F(1) B(1) B(1) F(2) 135(3) 2_656 . . yes
F(1) B(1) B(1) F(3) -156(47) 2_656 . . yes
F(1) B(1) B(1) F(4) 45(3) 2_656 . . yes
F(1) B(1) B(1) F(4) -133(5) 2_656 . 2_656 yes
F(2) F(4) F(1) B(1) 1(3) . . . yes
F(2) F(4) F(1) B(1) 37(2) . . 2_656 yes
F(2) F(4) B(1) F(3) -104(4) . . . yes
F(2) F(4) B(1) F(4) 73(8) . . 2_656 yes
F(2) F(4) B(1) B(1) 72(2) . . 2_656 yes
F(2) F(4) B(1) F(3) 105(3) . 2_656 2_656 yes
F(2) F(4) B(1) F(4) -72(8) . 2_656 2_656 yes
F(2) F(4) B(1) B(1) -71(2) . 2_656 . yes
F(2) F(4) F(1) B(1) 37(2) 2_656 2_656 . yes
F(2) F(4) F(1) B(1) 1(3) 2_656 2_656 2_656 yes
F(2) F(4) B(1) F(3) 105(3) 2_656 . . yes
F(2) F(4) B(1) F(4) -72(8) 2_656 . . yes
F(2) F(4) B(1) B(1) -71(2) 2_656 . 2_656 yes
F(2) F(4) B(1) F(3) -104(4) 2_656 2_656 2_656 yes
F(2) F(4) B(1) F(4) 73(8) 2_656 2_656 . yes
F(2) F(4) B(1) B(1) 72(2) 2_656 2_656 . yes
F(2) B(1) F(1) F(4) -2(5) . . . yes
F(2) B(1) F(1) B(1) -64(6) . . 2_656 yes
F(2) B(1) F(1) F(4) -56(4) . 2_656 2_656 yes
F(2) B(1) F(1) B(1) 45(4) . 2_656 2_656 yes
F(2) B(1) F(4) B(1) -72(2) . . 2_656 yes
F(2) B(1) F(4) B(1) 71(2) . 2_656 2_656 yes
F(2) B(1) B(1) F(3) 67(45) . 2_656 2_656 yes
F(2) B(1) B(1) F(4) 90(3) . 2_656 . yes
F(2) B(1) B(1) F(4) -90(3) . 2_656 2_656 yes
F(2) B(1) F(1) F(4) -56(4) 2_656 . . yes
F(2) B(1) F(1) B(1) 45(4) 2_656 . . yes
F(2) B(1) F(1) F(4) -2(5) 2_656 2_656 2_656 yes
F(2) B(1) F(1) B(1) -64(6) 2_656 2_656 . yes
F(2) B(1) F(4) B(1) 71(2) 2_656 . . yes
F(2) B(1) F(4) B(1) -72(2) 2_656 2_656 . yes
F(2) B(1) B(1) F(3) 67(45) 2_656 . . yes
F(2) B(1) B(1) F(4) -90(3) 2_656 . . yes
F(2) B(1) B(1) F(4) 90(3) 2_656 . 2_656 yes
F(3) B(1) F(1) F(4) -121(4) . . . yes
F(3) B(1) F(1) B(1) 177(9) . . 2_656 yes
F(3) B(1) F(1) F(4) 70(5) . 2_656 2_656 yes
F(3) B(1) F(1) B(1) 172(11) . 2_656 2_656 yes
F(3) B(1) F(2) F(4) 116(5) . . . yes
F(3) B(1) F(2) F(4) -98(5) . . 2_656 yes
F(3) B(1) F(2) B(1) -173(13) . . 2_656 yes
F(3) B(1) F(4) B(1) -177(2) . . 2_656 yes
F(3) B(1) F(4) B(1) 177(2) . 2_656 2_656 yes
F(3) B(1) B(1) F(3) 135(90) . 2_656 2_656 yes
F(3) B(1) B(1) F(4) 158(45) . 2_656 . yes
F(3) B(1) B(1) F(4) -22(44) . 2_656 2_656 yes
F(4) F(1) B(1) B(1) 61(7) . . 2_656 yes
F(4) F(1) B(1) B(1) -101(7) . 2_656 . yes
F(4) F(2) F(4) B(1) 26(2) . 2_656 . yes
F(4) F(2) F(4) B(1) -25(3) . 2_656 2_656 yes
F(4) F(2) B(1) B(1) -69(8) . . 2_656 yes
F(4) F(2) B(1) B(1) 74(9) . 2_656 . yes
F(4) B(1) F(1) B(1) -61(7) . . 2_656 yes
F(4) B(1) F(1) B(1) -45(7) . 2_656 2_656 yes
F(4) B(1) F(2) B(1) 69(8) . . 2_656 yes
F(4) B(1) F(4) B(1) 0(9) . 2_656 2_656 yes
F(4) B(1) B(1) F(4) 179(6) . 2_656 2_656 yes
F(4) B(1) F(1) B(1) 101(7) 2_656 . . yes
F(4) B(1) F(1) B(1) 68(7) 2_656 2_656 . yes
F(4) B(1) F(2) B(1) -74(9) 2_656 . . yes
F(4) B(1) F(4) B(1) 0(9) 2_656 2_656 . yes
F(4) B(1) B(1) F(4) -179(6) 2_656 . 2_656 yes
F(5) N(3) C(21) C(19) 73(67) . . . yes
F(5) N(3) C(21) C(23) -165(54) . . . yes
F(5) B(2) F(6) F(7) 87(2) . . 2_756 yes
F(5) B(2) F(6) F(8) -178(2) . . 2_756 yes
F(5) B(2) F(6) B(2) 147(1) . . 2_756 yes
F(5) B(2) F(6) F(7) -55(6) . 2_756 . yes
F(5) B(2) F(6) F(8) 86(6) . 2_756 . yes
F(5) B(2) F(6) B(2) -134(5) . 2_756 2_756 yes
F(5) B(2) F(7) F(6) 155(2) . . 2_756 yes
F(5) B(2) F(7) F(7) -90(2) . . 2_756 yes
F(5) B(2) F(7) B(2) -146(2) . . 2_756 yes
F(5) B(2) F(7) F(6) -105(2) . 2_756 . yes
F(5) B(2) F(7) F(7) 105(2) . 2_756 . yes
F(5) B(2) F(7) B(2) 179(2) . 2_756 2_756 yes
F(5) B(2) F(8) F(6) -149(2) . . 2_756 yes
F(5) B(2) B(2) F(5) 73(9) . 2_756 2_756 yes
F(5) B(2) B(2) F(6) -67(4) . 2_756 . yes
F(5) B(2) B(2) F(6) 141(5) . 2_756 2_756 yes
F(5) B(2) B(2) F(7) 74(4) . 2_756 . yes
F(5) B(2) B(2) F(7) -1(4) . 2_756 2_756 yes
F(5) B(2) B(2) F(8) -108(3) . 2_756 2_756 yes
F(6) F(7) F(7) F(6) 33(3) 2_756 . 2_756 yes
F(6) F(7) F(7) B(2) -25(2) 2_756 . . yes
F(6) F(7) F(7) B(2) 59(2) 2_756 . 2_756 yes
F(6) F(7) B(2) F(7) 148(2) 2_756 . . yes
F(6) F(7) B(2) F(8) 66(6) 2_756 . . yes
F(6) F(7) B(2) B(2) 74(2) 2_756 . 2_756 yes
F(6) F(7) B(2) F(7) -114(2) 2_756 2_756 . yes
F(6) F(7) B(2) F(8) 38(2) 2_756 2_756 2_756 yes
F(6) F(7) B(2) B(2) -58(1) 2_756 2_756 . yes
F(6) F(8) B(2) F(7) 37(5) 2_756 2_756 . yes
F(6) F(8) B(2) F(7) -32(2) 2_756 2_756 2_756 yes
F(6) F(8) B(2) B(2) 31(2) 2_756 2_756 . yes
F(6) B(2) F(5) N(3) 103(2) . . . yes
F(6) B(2) F(6) F(7) 102(2) . 2_756 . yes
F(6) B(2) F(6) F(8) -114(2) . 2_756 . yes
F(6) B(2) F(6) B(2) 23(3) . 2_756 2_756 yes
F(6) B(2) F(7) F(7) 24(2) . . 2_756 yes
F(6) B(2) F(7) B(2) -31(2) . . 2_756 yes
F(6) B(2) F(7) F(7) -148(2) . 2_756 . yes
F(6) B(2) F(7) B(2) -74(2) . 2_756 2_756 yes
F(6) B(2) B(2) F(6) -150(4) . 2_756 2_756 yes
F(6) B(2) B(2) F(7) 142(3) . 2_756 . yes
F(6) B(2) B(2) F(7) 66(1) . 2_756 2_756 yes
F(6) B(2) B(2) F(8) -40(2) . 2_756 2_756 yes
F(6) B(2) F(5) N(3) -99(6) 2_756 2_756 2_756 yes
F(6) B(2) F(6) F(7) -82(2) 2_756 2_756 . yes
F(6) B(2) F(6) F(8) 11(3) 2_756 2_756 . yes
F(6) B(2) F(6) B(2) -21(3) 2_756 2_756 . yes
F(6) B(2) F(7) F(7) -46(1) 2_756 . 2_756 yes
F(6) B(2) F(7) B(2) 27(2) 2_756 . . yes
F(6) B(2) F(7) F(7) 114(2) 2_756 2_756 . yes
F(6) B(2) F(7) B(2) 58(1) 2_756 2_756 . yes
F(6) B(2) B(2) F(6) 150(4) 2_756 . 2_756 yes
F(6) B(2) B(2) F(7) -142(3) 2_756 . . yes
F(6) B(2) B(2) F(7) -66(1) 2_756 . 2_756 yes
F(6) B(2) B(2) F(8) 109(3) 2_756 . . yes
F(7) F(6) F(8) B(2) 31(2) 2_756 . . yes
F(7) F(6) B(2) F(8) -142(2) 2_756 . . yes
F(7) F(6) B(2) B(2) 78(1) 2_756 . 2_756 yes
F(7) F(6) B(2) F(8) -154(3) 2_756 2_756 2_756 yes
F(7) F(6) B(2) B(2) -60(1) 2_756 2_756 . yes
F(7) F(7) F(6) F(8) -87(2) 2_756 . 2_756 yes
F(7) F(7) F(6) B(2) 24(2) 2_756 . . yes
F(7) F(7) F(6) B(2) -59(1) 2_756 . 2_756 yes
F(7) F(7) B(2) F(8) -81(6) 2_756 . . yes
F(7) F(7) B(2) B(2) -73(2) 2_756 . 2_756 yes
F(7) F(7) B(2) F(8) 153(2) 2_756 2_756 2_756 yes
F(7) F(7) B(2) B(2) 55(1) 2_756 2_756 . yes
F(7) B(2) F(5) N(3) -143(2) . . . yes
F(7) B(2) F(6) F(8) 66(3) . . 2_756 yes
F(7) B(2) F(6) B(2) 32(3) . . 2_756 yes
F(7) B(2) F(6) F(8) 142(2) . 2_756 . yes
F(7) B(2) F(6) B(2) -78(1) . 2_756 2_756 yes
F(7) B(2) F(7) B(2) 73(2) . 2_756 2_756 yes
F(7) B(2) B(2) F(7) -75(3) . 2_756 2_756 yes
F(7) B(2) B(2) F(8) 176(2) . 2_756 2_756 yes
F(7) B(2) F(5) N(3) 155(2) 2_756 2_756 2_756 yes
F(7) B(2) F(6) F(8) -165(2) 2_756 . 2_756 yes
F(7) B(2) F(6) B(2) -26(2) 2_756 . . yes
F(7) B(2) F(6) F(8) 94(2) 2_756 2_756 . yes
F(7) B(2) F(6) B(2) 60(1) 2_756 2_756 . yes
F(7) B(2) F(7) B(2) -55(1) 2_756 2_756 . yes
F(7) B(2) B(2) F(7) 75(3) 2_756 . 2_756 yes
F(7) B(2) B(2) F(8) -107(2) 2_756 . . yes
F(8) F(6) F(7) B(2) -27(1) 2_756 . . yes
F(8) F(6) F(7) B(2) -112(2) 2_756 . 2_756 yes
F(8) F(6) B(2) B(2) -138(2) 2_756 . 2_756 yes
F(8) F(6) B(2) B(2) 33(1) 2_756 2_756 . yes
F(8) B(2) F(5) N(3) -21(2) . . . yes
F(8) B(2) F(6) B(2) -94(3) . . 2_756 yes
F(8) B(2) F(6) B(2) 138(2) . 2_756 2_756 yes
F(8) B(2) F(7) B(2) 97(2) . . 2_756 yes
F(8) B(2) F(7) B(2) -8(6) . 2_756 2_756 yes
F(8) B(2) B(2) F(8) 68(4) . 2_756 2_756 yes
N(1) Pd(2) Pd(1) C(1) -105.4(7) . . . yes
N(1) Pd(2) Pd(1) C(2) -77.5(7) . . . yes
N(1) Pd(2) Pd(1) C(8) 91.2(7) . . . yes
N(1) Pd(2) Pd(1) C(9) 62.2(7) . . . yes
N(1) Pd(2) Pd(3) N(2) 170(2) . . . yes
N(1) Pd(2) Pd(3) C(5) 76.0(6) . . . yes
N(1) Pd(2) Pd(3) C(6) 98.8(6) . . . yes
N(1) Pd(2) Pd(3) C(12) -66.1(6) . . . yes
N(1) Pd(2) Pd(3) C(13) -89.7(6) . . . yes
N(1) Pd(2) C(3) C(2) 150.6(7) . . . yes
N(1) Pd(2) C(3) C(4) -83.6(7) . . . yes
N(1) Pd(2) C(4) C(3) 101.3(7) . . . yes
N(1) Pd(2) C(4) C(5) -130.7(7) . . . yes
N(1) Pd(2) C(10) C(9) -151.1(8) . . . yes
N(1) Pd(2) C(10) C(11) 83.9(7) . . . yes
N(1) Pd(2) C(11) C(10) -97.2(7) . . . yes
N(1) Pd(2) C(11) C(12) 133.2(8) . . . yes
N(2) Pd(3) Pd(1) C(1) 78.8(4) . . . yes
N(2) Pd(3) Pd(1) C(2) 113.5(4) . . . yes
N(2) Pd(3) Pd(1) C(8) -81.1(4) . . . yes
N(2) Pd(3) Pd(1) C(9) -118.2(4) . . . yes
N(2) Pd(3) Pd(2) C(3) 50(2) . . . yes
N(2) Pd(3) Pd(2) C(4) 84(2) . . . yes
N(2) Pd(3) Pd(2) C(10) -81(2) . . . yes
N(2) Pd(3) Pd(2) C(11) -114(2) . . . yes
N(2) Pd(3) C(5) C(4) -158.2(7) . . . yes
N(2) Pd(3) C(5) C(6) -35.6(7) . . . yes
N(2) Pd(3) C(6) C(5) 148.4(7) . . . yes
N(2) Pd(3) C(6) C(7) -88.3(8) . . . yes
N(2) Pd(3) C(12) C(11) 160.1(8) . . . yes
N(2) Pd(3) C(12) C(13) 38.3(8) . . . yes
N(2) Pd(3) C(13) C(12) -146.8(7) . . . yes
N(2) Pd(3) C(13) C(14) 87.4(8) . . . yes
N(3) F(5) B(2) B(2) 156(4) . . 2_756 yes
N(3) C(21) C(19) C(23) 146(13) . . . yes
N(3) C(21) C(23) C(19) -146(14) . . . yes
C(1) Pd(1) Pd(1) C(1) -81.4(5) . 2_555 2_555 yes
C(1) Pd(1) Pd(1) C(2) -110.4(4) . 2_555 2_555 yes
C(1) Pd(1) Pd(1) C(8) 81.5(4) . 2_555 2_555 yes
C(1) Pd(1) Pd(1) C(9) 110.9(4) . 2_555 2_555 yes
C(1) Pd(1) Pd(2) C(3) -26.6(4) . . . yes
C(1) Pd(1) Pd(2) C(4) 3.3(4) . . . yes
C(1) Pd(1) Pd(2) C(10) -170.3(4) . . . yes
C(1) Pd(1) Pd(2) C(11) 158.6(4) . . . yes
C(1) Pd(1) Pd(3) C(5) -41.4(4) . . . yes
C(1) Pd(1) Pd(3) C(6) -6.1(4) . . . yes
C(1) Pd(1) Pd(3) C(12) -158.9(4) . . . yes
C(1) Pd(1) Pd(3) C(13) 166.0(4) . . . yes
C(1) Pd(1) C(2) C(3) 125(1) . . . yes
C(1) Pd(1) C(8) C(9) -176.2(9) . . . yes
C(1) Pd(1) C(8) C(14) -55(1) . . . yes
C(1) Pd(1) C(9) C(8) 175(1) . . . yes
C(1) Pd(1) C(9) C(10) 50(1) . . . yes
C(1) C(2) Pd(1) C(8) -176(1) . . . yes
C(1) C(2) Pd(1) C(9) -178.0(6) . . . yes
C(1) C(2) C(3) C(4) 10(2) . . . yes
C(1) C(7) C(6) C(5) 45(1) . . . yes
C(2) Pd(1) Pd(1) C(2) -139.4(6) . 2_555 2_555 yes
C(2) Pd(1) Pd(1) C(8) 52.5(5) . 2_555 2_555 yes
C(2) Pd(1) Pd(1) C(9) 81.9(4) . 2_555 2_555 yes
C(2) Pd(1) Pd(2) C(3) 1.3(4) . . . yes
C(2) Pd(1) Pd(2) C(4) 31.3(4) . . . yes
C(2) Pd(1) Pd(2) C(10) -142.4(4) . . . yes
C(2) Pd(1) Pd(2) C(11) -173.5(4) . . . yes
C(2) Pd(1) Pd(3) C(5) -6.7(4) . . . yes
C(2) Pd(1) Pd(3) C(6) 28.5(5) . . . yes
C(2) Pd(1) Pd(3) C(12) -124.3(4) . . . yes
C(2) Pd(1) Pd(3) C(13) -159.3(5) . . . yes
C(2) Pd(1) C(1) C(7) -121(1) . . . yes
C(2) Pd(1) C(8) C(9) -1(1) . . . yes
C(2) Pd(1) C(8) C(14) 118(1) . . . yes
C(2) Pd(1) C(9) C(8) 179.4(6) . . . yes
C(2) Pd(1) C(9) C(10) 54.6(9) . . . yes
C(2) C(1) Pd(1) C(8) 177.5(10) . . . yes
C(2) C(1) Pd(1) C(9) 5(1) . . . yes
C(2) C(1) C(7) C(6) -45(1) . . . yes
C(2) C(3) Pd(2) C(4) -125(1) . . . yes
C(2) C(3) Pd(2) C(10) 46.4(9) . . . yes
C(2) C(3) Pd(2) C(11) 19(2) . . . yes
C(2) C(3) C(4) C(5) 0(1) . . . yes
C(3) Pd(2) Pd(1) C(8) 170.0(4) . . . yes
C(3) Pd(2) Pd(1) C(9) 141.0(4) . . . yes
C(3) Pd(2) Pd(3) C(5) -43.5(4) . . . yes
C(3) Pd(2) Pd(3) C(6) -20.7(4) . . . yes
C(3) Pd(2) Pd(3) C(12) 174.4(4) . . . yes
C(3) Pd(2) Pd(3) C(13) 150.8(4) . . . yes
C(3) Pd(2) N(1) C(15) -157(2) . . . yes
C(3) Pd(2) C(4) C(5) 127(1) . . . yes
C(3) Pd(2) C(10) C(9) -44.0(10) . . . yes
C(3) Pd(2) C(10) C(11) -169.0(7) . . . yes
C(3) Pd(2) C(11) C(10) 35(2) . . . yes
C(3) Pd(2) C(11) C(12) -94(1) . . . yes
C(3) C(2) Pd(1) C(8) -50(1) . . . yes
C(3) C(2) Pd(1) C(9) -52.2(9) . . . yes
C(3) C(2) C(1) C(7) 13(1) . . . yes
C(3) C(4) Pd(2) C(10) -26(2) . . . yes
C(3) C(4) Pd(2) C(11) -160.8(9) . . . yes
C(3) C(4) C(5) C(6) -11(2) . . . yes
C(4) Pd(2) Pd(1) C(8) -160.0(4) . . . yes
C(4) Pd(2) Pd(1) C(9) 170.9(4) . . . yes
C(4) Pd(2) Pd(3) C(5) -9.8(4) . . . yes
C(4) Pd(2) Pd(3) C(6) 13.0(4) . . . yes
C(4) Pd(2) Pd(3) C(12) -152.0(4) . . . yes
C(4) Pd(2) Pd(3) C(13) -175.6(4) . . . yes
C(4) Pd(2) N(1) C(15) 165(3) . . . yes
C(4) Pd(2) C(10) C(9) -23(2) . . . yes
C(4) Pd(2) C(10) C(11) -148(1) . . . yes
C(4) Pd(2) C(11) C(10) 163.8(8) . . . yes
C(4) Pd(2) C(11) C(12) 34(1) . . . yes
C(4) C(3) Pd(2) C(10) 172.2(6) . . . yes
C(4) C(3) Pd(2) C(11) 145(1) . . . yes
C(4) C(5) Pd(3) C(6) -122(1) . . . yes
C(4) C(5) Pd(3) C(12) 54.3(9) . . . yes
C(4) C(5) Pd(3) C(13) 47(1) . . . yes
C(4) C(5) C(6) C(7) -11(1) . . . yes
C(5) Pd(3) Pd(1) C(8) 158.7(4) . . . yes
C(5) Pd(3) Pd(1) C(9) 121.6(4) . . . yes
C(5) Pd(3) Pd(2) C(10) -176.1(4) . . . yes
C(5) Pd(3) Pd(2) C(11) 151.0(4) . . . yes
C(5) Pd(3) N(2) C(17) 54(19) . . . yes
C(5) Pd(3) C(6) C(7) 123(1) . . . yes
C(5) Pd(3) C(12) C(11) -53.1(9) . . . yes
C(5) Pd(3) C(12) C(13) -174.9(6) . . . yes
C(5) Pd(3) C(13) C(12) 9(1) . . . yes
C(5) Pd(3) C(13) C(14) -115(1) . . . yes
C(5) C(4) Pd(2) C(10) 101(1) . . . yes
C(5) C(4) Pd(2) C(11) -32(1) . . . yes
C(5) C(6) Pd(3) C(12) -5(1) . . . yes
C(5) C(6) Pd(3) C(13) -152(2) . . . yes
C(6) Pd(3) Pd(1) C(8) -166.1(4) . . . yes
C(6) Pd(3) Pd(1) C(9) 156.9(4) . . . yes
C(6) Pd(3) Pd(2) C(10) -153.2(4) . . . yes
C(6) Pd(3) Pd(2) C(11) 173.8(4) . . . yes
C(6) Pd(3) N(2) C(17) 34(19) . . . yes
C(6) Pd(3) C(12) C(11) -49(1) . . . yes
C(6) Pd(3) C(12) C(13) -171.0(8) . . . yes
C(6) Pd(3) C(13) C(12) 154(2) . . . yes
C(6) Pd(3) C(13) C(14) 28(2) . . . yes
C(6) C(5) Pd(3) C(12) 176.9(6) . . . yes
C(6) C(5) Pd(3) C(13) 170.5(8) . . . yes
C(7) C(1) Pd(1) C(8) 56(1) . . . yes
C(7) C(1) Pd(1) C(9) -115(1) . . . yes
C(7) C(6) Pd(3) C(12) 117(1) . . . yes
C(7) C(6) Pd(3) C(13) -29(2) . . . yes
C(8) Pd(1) Pd(1) C(8) -115.5(7) . 2_555 2_555 yes
C(8) Pd(1) Pd(1) C(9) -86.2(4) . 2_555 2_555 yes
C(8) Pd(1) Pd(2) C(10) 26.4(5) . . . yes
C(8) Pd(1) Pd(2) C(11) -4.7(5) . . . yes
C(8) Pd(1) Pd(3) C(12) 41.1(4) . . . yes
C(8) Pd(1) Pd(3) C(13) 6.1(4) . . . yes
C(8) Pd(1) C(9) C(10) -124(1) . . . yes
C(8) C(9) C(10) C(11) -6(1) . . . yes
C(8) C(14) C(13) C(12) -43(1) . . . yes
C(9) Pd(1) Pd(1) C(9) -56.9(6) . 2_555 2_555 yes
C(9) Pd(1) Pd(2) C(10) -2.7(4) . . . yes
C(9) Pd(1) Pd(2) C(11) -33.8(5) . . . yes
C(9) Pd(1) Pd(3) C(12) 4.1(4) . . . yes
C(9) Pd(1) Pd(3) C(13) -31.0(4) . . . yes
C(9) Pd(1) C(8) C(14) 120(1) . . . yes
C(9) C(8) C(14) C(13) 41(1) . . . yes
C(9) C(10) Pd(2) C(11) 124(1) . . . yes
C(9) C(10) C(11) C(12) -6(1) . . . yes
C(10) Pd(2) Pd(3) C(12) 41.8(4) . . . yes
C(10) Pd(2) Pd(3) C(13) 18.2(4) . . . yes
C(10) Pd(2) N(1) C(15) -25(3) . . . yes
C(10) Pd(2) C(11) C(12) -129(1) . . . yes
C(10) C(9) C(8) C(14) -12(1) . . . yes
C(10) C(11) C(12) C(13) 15(2) . . . yes
C(11) Pd(2) Pd(3) C(12) 8.9(4) . . . yes
C(11) Pd(2) Pd(3) C(13) -14.7(4) . . . yes
C(11) Pd(2) N(1) C(15) 11(3) . . . yes
C(11) C(12) Pd(3) C(13) 121(1) . . . yes
C(11) C(12) C(13) C(14) 10(2) . . . yes
C(12) Pd(3) N(2) C(17) -158(19) . . . yes
C(12) Pd(3) C(13) C(14) -125(1) . . . yes
C(13) Pd(3) N(2) C(17) -136(19) . . . yes
C(21) N(3) F(5) B(2) -135(62) . . . yes
B(1) F(1) B(1) F(1) -91(9) . 2_656 2_656 yes
B(1) F(1) B(1) F(1) 55(6) 2_656 2_656 . yes
B(1) F(4) B(1) F(4) 0(9) . 2_656 2_656 yes
B(1) F(4) B(1) F(4) 0(9) 2_656 2_656 . yes
B(2) F(6) B(2) F(6) 23(3) . 2_756 2_756 yes
B(2) F(6) B(2) F(6) -21(3) 2_756 2_756 . yes
B(2) F(7) F(7) B(2) -85(3) . 2_756 2_756 yes
B(2) F(7) B(2) F(7) 73(2) . 2_756 2_756 yes
B(2) F(7) F(7) B(2) 85(3) 2_756 . 2_756 yes
B(2) F(7) B(2) F(7) -55(1) 2_756 2_756 . yes
B(2) F(7) B(2) F(7) -55(1) 2_756 2_756 . yes
